data_4308588
loop_
_publ_author_name
'Torsten K\"uppers'
'Eduard Bernhardt'
'Helge Willner'
'Henning W. Rohm'
'Martin K\"ockerling'

_publ_contact_author
;
Martin K\"ockerling
Universit\"at Rostock
Fachbereich Chemie
Anorganische Chemie/Festk\"orperchemie
Albert-Einstein-Str. 3a
D-18057 Rostock
Germany
;
_publ_contact_author_email martin.koeckerling@chemie.uni-rostock.de
_publ_contact_author_fax intl-code-(0)381-498-6382
_publ_contact_author_phone intl-code-(0)381-498-6390
_publ_section_title
;
Tetracyanoborate Salts M[B(CN)4] with M = Singly Charged Cations:
Properties and Structures
;
_journal_name_full 'Inorganic Chemistry'
_journal_page_first 1015
_journal_page_last 1022
_journal_paper_doi 10.1021/ic048780q
_journal_volume 44
_journal_year 2005
_chemical_formula_moiety 'C4 H8 O, C4 B N4, H4 N'
_chemical_formula_structural 'C4 H8 O, C4 B N4, H4 N'
_chemical_formula_sum 'C8 H12 B N5 O'
_chemical_formula_weight 205.04
_chemical_name_systematic Ammonium-tetracyanoborate
_space_group_IT_number 62
_symmetry_cell_setting orthorhombic
_symmetry_space_group_name_Hall '-P 2ac 2n'
_symmetry_space_group_name_H-M 'P n m a'
_atom_sites_solution_hydrogens geom
_atom_sites_solution_primary direct
_atom_sites_solution_secondary difmap
_audit_creation_date august-2-2004
_audit_creation_method SHELXL-97
_cell_angle_alpha 90.00
_cell_angle_beta 90.00
_cell_angle_gamma 90.00
_cell_formula_units_Z 4
_cell_length_a 8.831(1)
_cell_length_b 9.366(2)
_cell_length_c 15.061(3)
_cell_measurement_reflns_used 30
_cell_measurement_temperature 293(2)
_cell_measurement_theta_max 27
_cell_measurement_theta_min 1.75
_cell_volume 1245.7(4)
_computing_cell_refinement 'Siemens XSCANS'
_computing_data_collection 'Siemens XSCANS'
_computing_data_reduction 'Siemens XSCANS'
_computing_molecular_graphics 'Siemens SHELXTL'
_computing_publication_material 'Siemens SHELXTL'
_computing_structure_refinement 'Siemens SHELXTL'
_computing_structure_solution 'Siemens SHELXTL'
_diffrn_ambient_temperature 293(2)
_diffrn_measured_fraction_theta_full 0.917
_diffrn_measured_fraction_theta_max 0.917
_diffrn_measurement_device_type 'Siemens P4'
_diffrn_measurement_method '\w scans'
_diffrn_radiation_monochromator graphite
_diffrn_radiation_source 'fine-focus sealed tube'
_diffrn_radiation_type MoK\a
_diffrn_radiation_wavelength 0.71073
_diffrn_reflns_av_R_equivalents 0.0379
_diffrn_reflns_av_sigmaI/netI 0.0225
_diffrn_reflns_limit_h_max 1
_diffrn_reflns_limit_h_min -11
_diffrn_reflns_limit_k_max 1
_diffrn_reflns_limit_k_min -11
_diffrn_reflns_limit_l_max 1
_diffrn_reflns_limit_l_min -19
_diffrn_reflns_number 1956
_diffrn_reflns_theta_full 27.00
_diffrn_reflns_theta_max 27.00
_diffrn_reflns_theta_min 2.56
_diffrn_standards_decay_% 0
_diffrn_standards_interval_count 98
_diffrn_standards_number 2
_exptl_absorpt_coefficient_mu 0.076
_exptl_absorpt_correction_T_max 0.930
_exptl_absorpt_correction_T_min 0.738
_exptl_absorpt_correction_type psi-scan
_exptl_absorpt_process_details 'North, Phillips & Mathews (1968)'
_exptl_crystal_colour colourless
_exptl_crystal_density_diffrn 1.093
_exptl_crystal_density_method 'not measured'
_exptl_crystal_description 'irregular block'
_exptl_crystal_F_000 432
_exptl_crystal_size_max 0.43
_exptl_crystal_size_mid 0.31
_exptl_crystal_size_min 0.19
_refine_diff_density_max 0.324
_refine_diff_density_min -0.175
_refine_diff_density_rms 0.067
_refine_ls_extinction_coef 0.046(12)
_refine_ls_extinction_expression Fc^*^=kFc[1+0.001xFc^2^\l^3^/sin(2\q)]^-1/4^
_refine_ls_extinction_method SHELXL
_refine_ls_goodness_of_fit_ref 1.079
_refine_ls_hydrogen_treatment mixed
_refine_ls_matrix_type full
_refine_ls_number_parameters 88
_refine_ls_number_reflns 1448
_refine_ls_number_restraints 3
_refine_ls_restrained_S_all 1.078
_refine_ls_R_factor_all 0.0876
_refine_ls_R_factor_gt 0.0692
_refine_ls_shift/su_max 0.000
_refine_ls_shift/su_mean 0.000
_refine_ls_structure_factor_coef Fsqd
_refine_ls_weighting_details 'w=1/[\s^2^(Fo^2^)+(0.1193P)^2^+0.1556P] where P=(Fo^2^+2Fc^2^)/3'
_refine_ls_weighting_scheme calc
_refine_ls_wR_factor_gt 0.1932
_refine_ls_wR_factor_ref 0.2179
_reflns_number_gt 1021
_reflns_number_total 1448
_reflns_threshold_expression >2sigma(I)
_cod_data_source_file ic048780qsi20041119_090312_7.cif
_cod_data_source_block NH4B(CN)4_THF
_cod_depositor_comments
;
The following automatic conversions were performed:

'_exptl_absorpt_correction_type' tag value 'psi-scans' was replaced
with 'psi-scan' value.

Automatic conversion script
Id: cif_fix_values 1646 2011-03-28 12:23:43Z adriana 

The following automatic conversions were performed:

'_refine_ls_weighting_scheme' value 'calc
w=1/[\s^2^(Fo^2^)+(0.1193P)^2^+0.1556P] where P=(Fo^2^+2Fc^2^)/3' was
changed to 'calc'. New tag '_refine_ls_weighting_details' was
created. The value of the new tag was set to
'w=1/[\s^2^(Fo^2^)+(0.1193P)^2^+0.1556P] where P=(Fo^2^+2Fc^2^)/3'.

Automatic conversion script
Id: cif_fix_values 3143 2015-03-26 13:38:13Z robertas 
;
_cod_database_code 4308588

loop_
_symmetry_equiv_pos_as_xyz
'x, y, z'
'-x+1/2, -y, z+1/2'
'-x, y+1/2, -z'
'x+1/2, -y+1/2, -z+1/2'
'-x, -y, -z'
'x-1/2, y, -z-1/2'
'x, -y-1/2, z'
'-x-1/2, y-1/2, z-1/2'

loop_
_atom_site_label
_atom_site_type_symbol
_atom_site_fract_x
_atom_site_fract_y
_atom_site_fract_z
_atom_site_U_iso_or_equiv
_atom_site_adp_type
_atom_site_occupancy
_atom_site_calc_flag
_atom_site_refinement_flags
_atom_site_disorder_assembly
_atom_site_disorder_group
B1 B 0.6472(3) 0.2500 0.36389(19) 0.0573(7) Uani 1 d S . .
N1 N 0.8127(3) 0.0140(2) 0.40766(13) 0.0878(7) Uani 1 d . . .
C1 C 0.7432(2) 0.1119(2) 0.38823(12) 0.0631(6) Uani 1 d . . .
N2 N 0.5826(3) 0.2500 0.18656(19) 0.0955(10) Uani 1 d S . .
C2 C 0.6104(3) 0.2500 0.26065(19) 0.0698(8) Uani 1 d S . .
N3 N 0.3864(3) 0.2500 0.4591(2) 0.1054(11) Uani 1 d S . .
C3 C 0.4941(3) 0.2500 0.41920(19) 0.0727(8) Uani 1 d S . .
N4 N 0.0599(2) 0.2500 0.51273(15) 0.0590(6) Uani 1 d SD . .
H1A H -0.033(3) 0.2500 0.534(2) 0.089 Uiso 1 d SD . .
H1B H 0.068(4) 0.2500 0.4540(16) 0.089 Uiso 1 d SD . .
H1C H 0.109(2) 0.173(2) 0.5302(16) 0.089 Uiso 1 d D . .
O1 O -0.2279(3) 0.2500 0.59567(19) 0.1035(9) Uani 1 d S . .
C4 C -0.2887(4) 0.1267(3) 0.6365(2) 0.1215(11) Uani 1 d . . .
H4A H -0.2119 0.0791 0.6717 0.182 Uiso 1 calc R . .
H4B H -0.3251 0.0604 0.5918 0.182 Uiso 1 calc R . .
C5 C -0.4119(5) 0.1731(7) 0.6922(3) 0.190(2) Uani 1 d . . .
H5A H -0.5073 0.1374 0.6694 0.284 Uiso 1 calc R . .
H5B H -0.3984 0.1374 0.7521 0.284 Uiso 1 calc R . .

loop_
_atom_site_aniso_label
_atom_site_aniso_U_11
_atom_site_aniso_U_22
_atom_site_aniso_U_33
_atom_site_aniso_U_23
_atom_site_aniso_U_13
_atom_site_aniso_U_12
B1 0.0562(14) 0.0533(14) 0.0624(14) 0.000 -0.0030(12) 0.000
N1 0.0951(14) 0.0674(11) 0.1008(14) 0.0091(9) -0.0008(10) 0.0157(11)
C1 0.0645(10) 0.0565(10) 0.0682(11) 0.0001(8) -0.0001(8) -0.0007(9)
N2 0.103(2) 0.113(2) 0.0707(16) 0.000 -0.0124(14) 0.000
C2 0.0723(17) 0.0689(16) 0.0682(16) 0.000 -0.0050(13) 0.000
N3 0.0670(16) 0.133(3) 0.116(2) 0.000 0.0161(16) 0.000
C3 0.0595(16) 0.0753(18) 0.0834(19) 0.000 -0.0005(14) 0.000
N4 0.0552(12) 0.0556(12) 0.0661(12) 0.000 0.0023(10) 0.000
O1 0.0929(17) 0.0796(15) 0.138(2) 0.000 0.0463(15) 0.000
C4 0.141(3) 0.101(2) 0.122(2) 0.0210(18) 0.025(2) -0.0166(19)
C5 0.168(3) 0.229(6) 0.171(3) 0.053(3) 0.084(3) -0.013(3)

loop_
_atom_type_symbol
_atom_type_description
_atom_type_scat_dispersion_real
_atom_type_scat_dispersion_imag
_atom_type_scat_source
C C 0.0033 0.0016 'International Tables Vol C Tables 4.2.6.8 and 6.1.1.4'
H H 0.0000 0.0000 'International Tables Vol C Tables 4.2.6.8 and 6.1.1.4'
B B 0.0013 0.0007 'International Tables Vol C Tables 4.2.6.8 and 6.1.1.4'
N N 0.0061 0.0033 'International Tables Vol C Tables 4.2.6.8 and 6.1.1.4'
O O 0.0106 0.0060 'International Tables Vol C Tables 4.2.6.8 and 6.1.1.4'

loop_
_geom_angle_atom_site_label_1
_geom_angle_atom_site_label_2
_geom_angle_atom_site_label_3
_geom_angle
_geom_angle_site_symmetry_1
_geom_angle_site_symmetry_3
C3 B1 C2 109.8(2) . .
C3 B1 C1 109.45(14) . 7_565
C2 B1 C1 109.58(14) . 7_565
C3 B1 C1 109.45(14) . .
C2 B1 C1 109.58(14) . .
C1 B1 C1 108.9(2) 7_565 .
N1 C1 B1 178.4(2) . .
N2 C2 B1 179.5(3) . .
N3 C3 B1 179.4(3) . .
C4 O1 C4 109.5(3) 7_565 .
O1 C4 C5 107.1(3) . .
C5 C5 C4 107.6(3) 7_565 .

loop_
_geom_bond_atom_site_label_1
_geom_bond_atom_site_label_2
_geom_bond_distance
_geom_bond_site_symmetry_2
B1 C3 1.588(4) .
B1 C2 1.589(4) .
B1 C1 1.589(2) 7_565
B1 C1 1.589(2) .
N1 C1 1.142(3) .
N2 C2 1.142(4) .
N3 C3 1.125(4) .
O1 C4 1.414(3) 7_565
O1 C4 1.414(3) .
O1 C5 2.296(4) .
O1 C5 2.296(4) 7_565
C4 C5 1.441(5) .
C5 C5 1.440(12) 7_565
